data_2236430
loop_
_publ_author_name
'Pourayoubi, Mehrdad'
'Keikha, Mojtaba'
'Jasinski, Jerry P.'
'Keeley, Amanda C.'

_publ_section_title
;
 <i>N</i>,<i>N</i>'-Dibenzyl-<i>N</i>''-(2-chloro-2,2-difluoroacetyl)phosphoric
 triamide
;
_journal_coeditor_code LH5506
_journal_issue 10
_journal_name_full 'Acta Crystallographica Section E'
_journal_page_first o3009
_journal_paper_doi 10.1107/S1600536812039712
_journal_volume 68
_journal_year 2012
_chemical_formula_iupac 'C16 H17 Cl F2 N3 O2 P'
_chemical_formula_moiety 'C16 H17 Cl F2 N3 O2 P'
_chemical_formula_sum 'C16 H17 Cl F2 N3 O2 P'
_chemical_formula_weight 387.75
_chemical_name_systematic
;
<i>N</i>,<i>N</i>'-Dibenzyl-<i>N</i>''-(2-chloro-2,2-difluoroacetyl)phosphoric
triamide
;
_space_group_IT_number 4
_symmetry_cell_setting monoclinic
_symmetry_space_group_name_Hall 'P 2yb'
_symmetry_space_group_name_H-M 'P 1 21 1'
_atom_sites_solution_hydrogens geom
_atom_sites_solution_primary direct
_atom_sites_solution_secondary difmap
_audit_creation_method SHELXL97
_cell_angle_alpha 90.00
_cell_angle_beta 96.482(3)
_cell_angle_gamma 90.00
_cell_formula_units_Z 2
_cell_length_a 12.9734(5)
_cell_length_b 4.9900(2)
_cell_length_c 13.7750(4)
_cell_measurement_reflns_used 3176
_cell_measurement_temperature 173(2)
_cell_measurement_theta_max 32.167
_cell_measurement_theta_min 3.33
_cell_volume 886.06(6)
_computing_cell_refinement 'CrysAlis PRO (Oxford Diffraction, 2010)'
_computing_data_collection 'CrysAlis PRO (Oxford Diffraction, 2010)'
_computing_data_reduction 'CrysAlis RED (Oxford Diffraction, 2010)'
_computing_molecular_graphics 'SHELXTL (Sheldrick, 2008)'
_computing_publication_material
;
SHELXTL (Sheldrick, 2008) and enCIFer (Allen <i>et al.</i>,
2004)
;
_computing_structure_refinement 'SHELXL97 (Sheldrick, 2008)'
_computing_structure_solution 'SHELXS97 (Sheldrick, 2008)'
_diffrn_ambient_temperature 173(2)
_diffrn_detector_area_resol_mean 16.1500
_diffrn_measured_fraction_theta_full 0.996
_diffrn_measured_fraction_theta_max 0.938
_diffrn_measurement_device_type 'Oxford Xcalibur (Eos, Gemini)'
_diffrn_measurement_method \w
_diffrn_radiation_monochromator graphite
_diffrn_radiation_source 'Enhance (Mo) X-ray Source'
_diffrn_radiation_type MoK\a
_diffrn_radiation_wavelength 0.71073
_diffrn_reflns_av_R_equivalents 0.0253
_diffrn_reflns_av_sigmaI/netI 0.0431
_diffrn_reflns_limit_h_max 19
_diffrn_reflns_limit_h_min -18
_diffrn_reflns_limit_k_max 6
_diffrn_reflns_limit_k_min -7
_diffrn_reflns_limit_l_max 20
_diffrn_reflns_limit_l_min -9
_diffrn_reflns_number 9633
_diffrn_reflns_theta_full 25.00
_diffrn_reflns_theta_max 32.24
_diffrn_reflns_theta_min 3.34
_exptl_absorpt_coefficient_mu 0.341
_exptl_absorpt_correction_T_max 0.9603
_exptl_absorpt_correction_T_min 0.8901
_exptl_absorpt_correction_type multi-scan
_exptl_absorpt_process_details '(CrysAlis RED; Oxford Diffraction, 2010)'
_exptl_crystal_colour colourless
_exptl_crystal_density_diffrn 1.453
_exptl_crystal_density_method 'not measured'
_exptl_crystal_description block
_exptl_crystal_F_000 400
_exptl_crystal_size_max 0.35
_exptl_crystal_size_mid 0.22
_exptl_crystal_size_min 0.12
_refine_diff_density_max 0.552
_refine_diff_density_min -0.705
_refine_ls_abs_structure_details 'Flack (1983), with 2216 Friedel pairs'
_refine_ls_abs_structure_Flack 0.06(11)
_refine_ls_extinction_method none
_refine_ls_goodness_of_fit_ref 1.085
_refine_ls_hydrogen_treatment mixed
_refine_ls_matrix_type full
_refine_ls_number_parameters 263
_refine_ls_number_reflns 5460
_refine_ls_number_restraints 18
_refine_ls_restrained_S_all 1.343
_refine_ls_R_factor_all 0.0586
_refine_ls_R_factor_gt 0.0512
_refine_ls_shift/su_max 0.001
_refine_ls_shift/su_mean 0.000
_refine_ls_structure_factor_coef Fsqd
_refine_ls_weighting_details 'calc w = 1/[\s^2^(Fo^2^)+(0.0480P)^2^+0.3968P] where P=(Fo^2^+2Fc^2^)/3'
_refine_ls_weighting_scheme calc
_refine_ls_wR_factor_gt 0.1169
_refine_ls_wR_factor_ref 0.1222
_reflns_number_gt 4909
_reflns_number_total 5460
_reflns_threshold_expression I>2\s(I)
_cod_data_source_file lh5506.cif
_cod_data_source_block I
_cod_original_sg_symbol_H-M 'P 21'
_cod_database_code 2236430
_cod_database_fobs_code 2236430

loop_
_symmetry_equiv_pos_as_xyz
'x, y, z'
'-x, y+1/2, -z'

loop_
_atom_site_type_symbol
_atom_site_label
_atom_site_fract_x
_atom_site_fract_y
_atom_site_fract_z
_atom_site_U_iso_or_equiv
_atom_site_adp_type
_atom_site_calc_flag
_atom_site_refinement_flags
_atom_site_occupancy
_atom_site_symmetry_multiplicity
_atom_site_disorder_assembly
_atom_site_disorder_group
P P1 0.51645(5) 0.70594(13) 0.19236(4) 0.01939(13) Uani d . 1 1 . .
Cl Cl1 0.2161(2) 0.5360(8) 0.3959(2) 0.0795(10) Uani d PDU 0.605(6) 1 A 1
F F1 0.3784(5) 0.5030(15) 0.4995(4) 0.086(2) Uani d PDU 0.605(6) 1 A 1
F F2 0.3555(5) 0.8763(7) 0.4479(3) 0.073(2) Uani d PD 0.605(6) 1 A 1
Cl Cl1A 0.3973(4) 0.6102(13) 0.5203(3) 0.0829(18) Uani d PD 0.395(6) 1 A 2
F F1A 0.2518(6) 0.4471(17) 0.4089(7) 0.066(3) Uani d PD 0.395(6) 1 A 2
F F2A 0.2775(5) 0.8461(12) 0.3861(5) 0.058(2) Uani d PD 0.395(6) 1 A 2
O O1 0.54403(15) 0.9827(4) 0.16821(14) 0.0261(4) Uani d . 1 1 . .
O O2 0.4173(2) 0.3092(5) 0.3189(2) 0.0528(8) Uani d . 1 1 . .
N N1 0.45241(18) 0.5364(5) 0.10546(18) 0.0266(5) Uani d D 1 1 . .
H H1N 0.460(3) 0.362(5) 0.106(3) 0.032 Uiso d D 1 1 . .
N N2 0.61194(18) 0.5089(5) 0.22963(16) 0.0241(4) Uani d D 1 1 . .
H H2N 0.601(3) 0.340(5) 0.226(2) 0.029 Uiso d D 1 1 . .
N N3 0.4401(2) 0.7487(5) 0.28612(18) 0.0288(5) Uani d D 1 1 . .
H H3N 0.428(3) 0.909(5) 0.305(2) 0.035 Uiso d D 1 1 . .
C C1 0.3635(2) 0.6492(6) 0.0436(2) 0.0294(6) Uani d . 1 1 . .
H H1B 0.3792 0.6516 -0.0251 0.035 Uiso calc R 1 1 . .
H H1A 0.3527 0.8367 0.0637 0.035 Uiso calc R 1 1 . .
C C2 0.2652(2) 0.4925(6) 0.04980(19) 0.0270(5) Uani d . 1 1 . .
C C3 0.2351(2) 0.2941(6) -0.0179(2) 0.0309(6) Uani d . 1 1 . .
H H3A 0.2759 0.2598 -0.0696 0.037 Uiso calc R 1 1 . .
C C4 0.1463(3) 0.1456(7) -0.0111(3) 0.0391(7) Uani d . 1 1 . .
H H4A 0.1267 0.0093 -0.0577 0.047 Uiso calc R 1 1 . .
C C5 0.0860(2) 0.1951(9) 0.0635(2) 0.0432(7) Uani d . 1 1 . .
H H5A 0.0247 0.0937 0.0679 0.052 Uiso calc R 1 1 . .
C C6 0.1150(3) 0.3920(9) 0.1315(3) 0.0457(9) Uani d . 1 1 . .
H H6A 0.0742 0.4238 0.1835 0.055 Uiso calc R 1 1 . .
C C7 0.2035(2) 0.5440(8) 0.1241(2) 0.0364(7) Uani d . 1 1 . .
H H7A 0.2219 0.6832 0.1698 0.044 Uiso calc R 1 1 . .
C C8 0.6884(2) 0.5876(6) 0.3112(2) 0.0286(6) Uani d . 1 1 . .
H H8A 0.6577 0.5637 0.3733 0.034 Uiso calc R 1 1 . .
H H8B 0.7050 0.7800 0.3048 0.034 Uiso calc R 1 1 . .
C C9 0.7871(2) 0.4274(6) 0.31541(19) 0.0263(5) Uani d . 1 1 . .
C C10 0.8070(2) 0.2410(7) 0.2450(2) 0.0303(6) Uani d . 1 1 . .
H H10A 0.7574 0.2120 0.1899 0.036 Uiso calc R 1 1 . .
C C11 0.8993(3) 0.0966(8) 0.2550(3) 0.0401(7) Uani d . 1 1 . .
H H11A 0.9121 -0.0311 0.2067 0.048 Uiso calc R 1 1 . .
C C12 0.9720(3) 0.1367(8) 0.3341(3) 0.0453(9) Uani d . 1 1 . .
H H12A 1.0345 0.0358 0.3409 0.054 Uiso calc R 1 1 . .
C C13 0.9537(3) 0.3244(9) 0.4035(3) 0.0505(10) Uani d . 1 1 . .
H H13A 1.0045 0.3561 0.4575 0.061 Uiso calc R 1 1 . .
C C14 0.8624(3) 0.4658(8) 0.3949(2) 0.0403(7) Uani d . 1 1 . .
H H14A 0.8502 0.5920 0.4439 0.048 Uiso calc R 1 1 . .
C C15 0.4032(3) 0.5428(6) 0.3344(3) 0.0405(8) Uani d . 1 1 A .
C C16 0.3359(2) 0.6241(6) 0.4143(2) 0.0490(8) Uani d DU 1 1 . .

loop_
_atom_site_aniso_label
_atom_site_aniso_U_11
_atom_site_aniso_U_22
_atom_site_aniso_U_33
_atom_site_aniso_U_12
_atom_site_aniso_U_13
_atom_site_aniso_U_23
P1 0.0211(3) 0.0136(2) 0.0242(3) -0.0009(3) 0.00582(19) -0.0014(2)
Cl1 0.0438(12) 0.139(3) 0.0597(12) 0.0070(14) 0.0255(10) -0.0081(14)
F1 0.076(4) 0.169(7) 0.0121(19) -0.017(4) 0.0062(19) -0.016(3)
F2 0.139(5) 0.036(2) 0.056(3) -0.013(3) 0.066(3) -0.0126(18)
Cl1A 0.076(3) 0.148(5) 0.0257(15) 0.005(3) 0.0091(13) -0.0213(17)
F1A 0.028(3) 0.079(6) 0.098(6) -0.017(4) 0.036(4) 0.007(5)
F2A 0.081(5) 0.043(3) 0.060(4) 0.032(3) 0.047(4) 0.012(3)
O1 0.0319(10) 0.0160(9) 0.0322(9) -0.0018(7) 0.0107(7) 0.0004(7)
O2 0.0767(19) 0.0144(10) 0.0769(18) 0.0017(12) 0.0504(16) 0.0025(11)
N1 0.0229(10) 0.0199(11) 0.0361(11) 0.0025(9) -0.0006(8) -0.0079(9)
N2 0.0240(10) 0.0158(10) 0.0316(11) -0.0011(8) -0.0008(8) -0.0015(9)
N3 0.0405(13) 0.0129(12) 0.0366(11) 0.0009(9) 0.0198(10) -0.0012(8)
C1 0.0263(12) 0.0335(18) 0.0281(12) -0.0024(10) 0.0009(9) 0.0050(10)
C2 0.0218(12) 0.0308(14) 0.0281(12) 0.0024(10) 0.0014(9) 0.0067(10)
C3 0.0275(13) 0.0332(16) 0.0321(13) 0.0026(11) 0.0033(11) 0.0008(11)
C4 0.0366(16) 0.0320(19) 0.0477(17) -0.0011(12) 0.0000(13) -0.0013(12)
C5 0.0271(13) 0.0458(19) 0.0568(18) -0.0050(17) 0.0047(12) 0.008(2)
C6 0.0327(17) 0.064(3) 0.0427(17) -0.0004(17) 0.0129(13) 0.0049(17)
C7 0.0287(14) 0.049(2) 0.0314(13) -0.0020(14) 0.0042(11) -0.0040(13)
C8 0.0296(13) 0.0269(14) 0.0284(12) 0.0019(11) -0.0006(10) -0.0036(10)
C9 0.0252(12) 0.0265(13) 0.0270(12) -0.0032(10) 0.0025(9) 0.0035(10)
C10 0.0260(12) 0.0340(17) 0.0309(12) -0.0004(12) 0.0030(9) -0.0017(11)
C11 0.0298(15) 0.0427(19) 0.0494(18) 0.0062(14) 0.0113(13) -0.0021(15)
C12 0.0297(15) 0.052(2) 0.0533(19) 0.0088(14) 0.0011(13) 0.0121(16)
C13 0.0378(19) 0.062(3) 0.0474(19) 0.0040(17) -0.0156(15) 0.0013(18)
C14 0.0393(17) 0.0429(19) 0.0356(15) 0.0020(15) -0.0096(12) -0.0027(14)
C15 0.060(2) 0.0165(13) 0.0516(18) 0.0013(13) 0.0366(16) 0.0015(12)
C16 0.0641(16) 0.0245(15) 0.066(2) -0.0012(15) 0.0394(15) 0.0048(15)

loop_
_atom_type_symbol
_atom_type_description
_atom_type_scat_dispersion_real
_atom_type_scat_dispersion_imag
_atom_type_scat_source
C C 0.0033 0.0016 'International Tables Vol C Tables 4.2.6.8 and 6.1.1.4'
H H 0.0000 0.0000 'International Tables Vol C Tables 4.2.6.8 and 6.1.1.4'
N N 0.0061 0.0033 'International Tables Vol C Tables 4.2.6.8 and 6.1.1.4'
O O 0.0106 0.0060 'International Tables Vol C Tables 4.2.6.8 and 6.1.1.4'
F F 0.0171 0.0103 'International Tables Vol C Tables 4.2.6.8 and 6.1.1.4'
P P 0.1023 0.0942 'International Tables Vol C Tables 4.2.6.8 and 6.1.1.4'
Cl Cl 0.1484 0.1585 'International Tables Vol C Tables 4.2.6.8 and 6.1.1.4'

loop_
_geom_angle_atom_site_label_1
_geom_angle_atom_site_label_2
_geom_angle_atom_site_label_3
_geom_angle
O1 P1 N1 116.13(13)
O1 P1 N2 116.36(12)
N1 P1 N2 103.17(12)
O1 P1 N3 103.15(11)
N1 P1 N3 109.14(13)
N2 P1 N3 108.72(12)
C1 N1 P1 122.3(2)
C1 N1 H1N 118(2)
P1 N1 H1N 117(2)
C8 N2 P1 120.50(19)
C8 N2 H2N 114(2)
P1 N2 H2N 118(2)
C15 N3 P1 122.91(19)
C15 N3 H3N 119(2)
P1 N3 H3N 118(2)
N1 C1 C2 112.5(2)
N1 C1 H1B 109.1
C2 C1 H1B 109.1
N1 C1 H1A 109.1
C2 C1 H1A 109.1
H1B C1 H1A 107.8
C3 C2 C7 118.9(3)
C3 C2 C1 120.6(2)
C7 C2 C1 120.5(3)
C4 C3 C2 120.8(3)
C4 C3 H3A 119.6
C2 C3 H3A 119.6
C5 C4 C3 120.1(3)
C5 C4 H4A 120.0
C3 C4 H4A 120.0
C6 C5 C4 119.9(3)
C6 C5 H5A 120.1
C4 C5 H5A 120.1
C5 C6 C7 120.2(3)
C5 C6 H6A 119.9
C7 C6 H6A 119.9
C6 C7 C2 120.1(3)
C6 C7 H7A 119.9
C2 C7 H7A 119.9
N2 C8 C9 112.7(2)
N2 C8 H8A 109.0
C9 C8 H8A 109.0
N2 C8 H8B 109.0
C9 C8 H8B 109.0
H8A C8 H8B 107.8
C10 C9 C14 118.1(3)
C10 C9 C8 123.6(2)
C14 C9 C8 118.3(3)
C9 C10 C11 120.2(3)
C9 C10 H10A 119.9
C11 C10 H10A 119.9
C12 C11 C10 120.7(3)
C12 C11 H11A 119.7
C10 C11 H11A 119.7
C11 C12 C13 119.5(3)
C11 C12 H12A 120.2
C13 C12 H12A 120.2
C14 C13 C12 120.3(3)
C14 C13 H13A 119.9
C12 C13 H13A 119.9
C13 C14 C9 121.2(3)
C13 C14 H14A 119.4
C9 C14 H14A 119.4
O2 C15 N3 125.7(3)
O2 C15 C16 119.6(3)
N3 C15 C16 114.6(2)
F2 C16 F2A 54.8(4)
F2 C16 F1 94.3(4)
F2A C16 F1 138.5(4)
F2 C16 F1A 136.0(5)
F2A C16 F1A 95.3(5)
F1 C16 F1A 90.2(5)
F2 C16 C15 113.0(3)
F2A C16 C15 110.6(3)
F1 C16 C15 106.8(4)
F1A C16 C15 107.3(5)
F2 C16 Cl1A 70.7(4)
F2A C16 Cl1A 120.0(4)
F1A C16 Cl1A 109.2(5)
C15 C16 Cl1A 112.5(3)
F2 C16 Cl1 116.7(4)
F2A C16 Cl1 71.6(4)
F1 C16 Cl1 107.5(4)
C15 C16 Cl1 115.7(3)
Cl1A C16 Cl1 120.6(3)

loop_
_geom_bond_atom_site_label_1
_geom_bond_atom_site_label_2
_geom_bond_distance
P1 O1 1.474(2)
P1 N1 1.617(2)
P1 N2 1.619(2)
P1 N3 1.728(2)
Cl1 C16 1.607(3)
F1 C16 1.379(5)
F2 C16 1.355(4)
Cl1A C16 1.585(4)
F1A C16 1.399(5)
F2A C16 1.373(4)
O2 C15 1.203(4)
N1 C1 1.467(4)
N1 H1N 0.88(2)
N2 C8 1.466(3)
N2 H2N 0.86(2)
N3 C15 1.341(4)
N3 H3N 0.86(2)
C1 C2 1.507(4)
C1 H1B 0.9900
C1 H1A 0.9900
C2 C3 1.386(4)
C2 C7 1.393(4)
C3 C4 1.382(4)
C3 H3A 0.9500
C4 C5 1.382(5)
C4 H4A 0.9500
C5 C6 1.381(6)
C5 H5A 0.9500
C6 C7 1.390(5)
C6 H6A 0.9500
C7 H7A 0.9500
C8 C9 1.505(4)
C8 H8A 0.9900
C8 H8B 0.9900
C9 C10 1.388(4)
C9 C14 1.396(4)
C10 C11 1.391(4)
C10 H10A 0.9500
C11 C12 1.373(5)
C11 H11A 0.9500
C12 C13 1.378(6)
C12 H12A 0.9500
C13 C14 1.373(5)
C13 H13A 0.9500
C14 H14A 0.9500
C15 C16 1.534(4)

loop_
_geom_hbond_atom_site_label_D
_geom_hbond_atom_site_label_H
_geom_hbond_atom_site_label_A
_geom_hbond_site_symmetry_A
_geom_hbond_distance_DH
_geom_hbond_distance_HA
_geom_hbond_distance_DA
_geom_hbond_angle_DHA
N1 H1N O1 1_545 0.88(2) 2.30(3) 3.092(3) 151(3)
N2 H2N O1 1_545 0.86(2) 2.05(2) 2.867(3) 158(3)
N3 H3N O2 1_565 0.86(2) 2.01(2) 2.854(3) 166(3)

loop_
_geom_torsion_atom_site_label_1
_geom_torsion_atom_site_label_2
_geom_torsion_atom_site_label_3
_geom_torsion_atom_site_label_4
_geom_torsion
O1 P1 N1 C1 -45.6(3)
N2 P1 N1 C1 -174.1(2)
N3 P1 N1 C1 70.4(2)
O1 P1 N2 C8 53.1(2)
N1 P1 N2 C8 -178.5(2)
N3 P1 N2 C8 -62.8(2)
O1 P1 N3 C15 -175.7(3)
N1 P1 N3 C15 60.2(3)
N2 P1 N3 C15 -51.6(3)
P1 N1 C1 C2 -120.2(2)
N1 C1 C2 C3 -94.8(3)
N1 C1 C2 C7 84.9(3)
C7 C2 C3 C4 -1.2(4)
C1 C2 C3 C4 178.4(3)
C2 C3 C4 C5 0.4(5)
C3 C4 C5 C6 -0.4(5)
C4 C5 C6 C7 1.2(6)
C5 C6 C7 C2 -2.0(6)
C3 C2 C7 C6 2.0(5)
C1 C2 C7 C6 -177.6(3)
P1 N2 C8 C9 -162.00(19)
N2 C8 C9 C10 5.0(4)
N2 C8 C9 C14 -174.2(3)
C14 C9 C10 C11 0.6(5)
C8 C9 C10 C11 -178.7(3)
C9 C10 C11 C12 -0.3(5)
C10 C11 C12 C13 -0.8(6)
C11 C12 C13 C14 1.5(6)
C12 C13 C14 C9 -1.2(6)
C10 C9 C14 C13 0.2(5)
C8 C9 C14 C13 179.5(3)
P1 N3 C15 O2 -0.6(6)
P1 N3 C15 C16 -179.3(2)
O2 C15 C16 F2 157.9(5)
N3 C15 C16 F2 -23.3(5)
O2 C15 C16 F2A -142.8(5)
N3 C15 C16 F2A 36.0(6)
O2 C15 C16 F1 55.6(6)
N3 C15 C16 F1 -125.6(4)
O2 C15 C16 F1A -40.0(6)
N3 C15 C16 F1A 138.8(5)
O2 C15 C16 Cl1A 80.1(5)
N3 C15 C16 Cl1A -101.1(4)
O2 C15 C16 Cl1 -64.0(5)
N3 C15 C16 Cl1 114.8(4)
